data_4024447
loop_
_publ_author_name
'Jie-Ping Wan'
'Shi-Feng Gan'
'Gong-Lei Sun'
'Yuan-Jiang Pan'

_publ_section_title
;
Novel Regioselectivity: Three-Component Cascade Synthesis of Unsymmetrical
1,4- and 1,2-Dihydropyridines
;
_journal_name_full 'Journal of Organic Chemistry'
_journal_page_first 2862
_journal_page_last 2865
_journal_paper_doi 10.1021/jo900068z
_journal_volume 74
_journal_year 2009
_chemical_formula_sum 'C24 H18 Cl N O'
_chemical_formula_weight 371.84
_chemical_name_systematic
; 
 ? 
;
_space_group_IT_number 14
_symmetry_space_group_name_Hall '-P 2ybc'
_symmetry_space_group_name_H-M 'P 1 21/c 1'
_atom_sites_solution_hydrogens geom
_atom_sites_solution_primary direct
_atom_sites_solution_secondary difmap
_audit_creation_method SHELXL-97
_cell_angle_alpha 90.00
_cell_angle_beta 101.06(3)
_cell_angle_gamma 90.00
_cell_formula_units_Z 4
_cell_length_a 10.750(2)
_cell_length_b 13.323(3)
_cell_length_c 13.796(3)
_cell_measurement_temperature 293(2)
_cell_volume 1939.1(7)
_computing_structure_refinement 'SHELXL-97 (Sheldrick, 1997)'
_computing_structure_solution 'SHELXS-97 (Sheldrick, 1990)'
_diffrn_ambient_temperature 293(2)
_diffrn_measured_fraction_theta_full 0.995
_diffrn_measured_fraction_theta_max 0.995
_diffrn_radiation_monochromator graphite
_diffrn_radiation_source 'fine-focus sealed tube'
_diffrn_radiation_type MoK\a
_diffrn_radiation_wavelength 0.71073
_diffrn_reflns_av_R_equivalents 0.0258
_diffrn_reflns_av_sigmaI/netI 0.0227
_diffrn_reflns_limit_h_max 12
_diffrn_reflns_limit_h_min -12
_diffrn_reflns_limit_k_max 15
_diffrn_reflns_limit_k_min -15
_diffrn_reflns_limit_l_max 16
_diffrn_reflns_limit_l_min -16
_diffrn_reflns_number 14699
_diffrn_reflns_theta_full 25.00
_diffrn_reflns_theta_max 25.00
_diffrn_reflns_theta_min 3.01
_exptl_absorpt_coefficient_mu 0.210
_exptl_absorpt_correction_type none
_exptl_crystal_colour yellow
_exptl_crystal_density_diffrn 1.274
_exptl_crystal_density_method 'not measured'
_exptl_crystal_description block
_exptl_crystal_F_000 776
_exptl_crystal_size_max 0.450
_exptl_crystal_size_mid 0.400
_exptl_crystal_size_min 0.390
_refine_diff_density_max 0.410
_refine_diff_density_min -0.329
_refine_diff_density_rms 0.102
_refine_ls_extinction_coef 0.027(5)
_refine_ls_extinction_expression Fc^*^=kFc[1+0.001xFc^2^\l^3^/sin(2\q)]^-1/4^
_refine_ls_extinction_method SHELXL
_refine_ls_goodness_of_fit_ref 1.174
_refine_ls_hydrogen_treatment constr
_refine_ls_matrix_type full
_refine_ls_number_parameters 254
_refine_ls_number_reflns 3408
_refine_ls_number_restraints 0
_refine_ls_restrained_S_all 1.174
_refine_ls_R_factor_all 0.0880
_refine_ls_R_factor_gt 0.0571
_refine_ls_shift/su_max 0.023
_refine_ls_shift/su_mean 0.001
_refine_ls_structure_factor_coef Fsqd
_refine_ls_weighting_details 'calc w=1/[\s^2^(Fo^2^)+(0.1223P)^2^+0.4043P] where P=(Fo^2^+2Fc^2^)/3'
_refine_ls_weighting_scheme calc
_refine_ls_wR_factor_gt 0.1542
_refine_ls_wR_factor_ref 0.2177
_reflns_number_gt 2302
_reflns_number_total 3408
_reflns_threshold_expression >2sigma(I)
_cod_data_source_file jo900068z_si_002.cif
_cod_data_source_block shx97
_cod_original_sg_symbol_H-M P2(1)/c
_cod_database_code 4024447

loop_
_symmetry_equiv_pos_as_xyz
'x, y, z'
'-x, y+1/2, -z+1/2'
'-x, -y, -z'
'x, -y-1/2, z-1/2'

loop_
_atom_site_label
_atom_site_type_symbol
_atom_site_fract_x
_atom_site_fract_y
_atom_site_fract_z
_atom_site_U_iso_or_equiv
_atom_site_adp_type
_atom_site_occupancy
_atom_site_symmetry_multiplicity
_atom_site_calc_flag
_atom_site_refinement_flags
_atom_site_disorder_assembly
_atom_site_disorder_group
Cl1A Cl 0.56739(9) 0.92810(7) 0.12356(8) 0.0756(4) Uani 0.95 1 d P . .
Cl1B Cl 0.8303(13) 0.5842(9) 0.2007(10) 0.051(3) Uani 0.05 1 d P . .
O1 O 1.2006(2) 0.9179(2) 0.19305(19) 0.0818(8) Uani 1 1 d . . .
N1 N 0.78735(19) 0.78842(17) 0.12766(16) 0.0465(6) Uani 1 1 d . . .
C1 C 0.6525(4) 0.6414(3) -0.0508(3) 0.0762(10) Uani 1 1 d . . .
H1A H 0.5780 0.6698 -0.0386 0.091 Uiso 1 1 calc R . .
C2 C 0.6496(5) 0.5461(4) -0.0912(3) 0.1036(14) Uani 1 1 d . . .
H2A H 0.5740 0.5103 -0.1044 0.124 Uiso 1 1 calc R . .
C3 C 0.7585(7) 0.5047(4) -0.1116(4) 0.1110(16) Uani 1 1 d . . .
H3A H 0.7561 0.4415 -0.1404 0.133 Uiso 1 1 calc R . .
C4 C 0.8693(5) 0.5555(4) -0.0900(4) 0.1011(14) Uani 1 1 d . . .
H4A H 0.9429 0.5263 -0.1030 0.121 Uiso 1 1 calc R . .
C5 C 0.8743(4) 0.6508(3) -0.0487(3) 0.0777(10) Uani 1 1 d . . .
H5A H 0.9509 0.6852 -0.0347 0.093 Uiso 1 1 calc R . .
C6 C 0.7649(3) 0.6951(2) -0.0283(2) 0.0577(8) Uani 1 1 d . . .
C7 C 1.1413(3) 0.6842(3) 0.2958(3) 0.0650(9) Uani 1 1 d . . .
H7A H 1.0923 0.6565 0.2392 0.078 Uiso 1 1 calc R . .
C8 C 1.1876(3) 0.6233(3) 0.3760(3) 0.0863(12) Uani 1 1 d . . .
H8A H 1.1707 0.5548 0.3725 0.104 Uiso 1 1 calc R . .
C9 C 1.2582(4) 0.6635(4) 0.4603(4) 0.1000(15) Uani 1 1 d . . .
H9A H 1.2878 0.6227 0.5146 0.120 Uiso 1 1 calc R . .
C10 C 1.2850(4) 0.7639(5) 0.4641(3) 0.0988(14) Uani 1 1 d . . .
H10A H 1.3335 0.7911 0.5212 0.119 Uiso 1 1 calc R . .
C11 C 1.2409(3) 0.8257(3) 0.3842(3) 0.0759(10) Uani 1 1 d . . .
H11A H 1.2606 0.8937 0.3876 0.091 Uiso 1 1 calc R . .
C12 C 1.1676(3) 0.7863(2) 0.2994(2) 0.0581(8) Uani 1 1 d . . .
C13 C 0.4834(3) 0.7716(3) 0.2177(2) 0.0654(9) Uani 1 1 d . . .
H13A H 0.4115 0.8101 0.2185 0.078 Uiso 1 1 calc R . .
C14 C 0.4942(3) 0.6779(3) 0.2600(3) 0.0691(9) Uani 1 1 d . . .
H14A H 0.4299 0.6536 0.2901 0.083 Uiso 1 1 calc R . .
C15 C 0.5991(3) 0.6198(3) 0.2582(2) 0.0664(9) Uani 1 1 d . . .
H15A H 0.6058 0.5564 0.2870 0.080 Uiso 1 1 calc R . .
C16 C 0.6943(3) 0.6556(2) 0.2135(2) 0.0552(7) Uani 1 1 d . . .
H16A H 0.7647 0.6156 0.2114 0.066 Uiso 1 1 calc R . .
C17 C 0.6866(2) 0.7508(2) 0.1715(2) 0.0470(7) Uani 1 1 d . . .
C18 C 0.5796(2) 0.8088(2) 0.1739(2) 0.0523(7) Uani 1 1 d . . .
C19 C 1.1265(3) 0.8528(2) 0.2120(2) 0.0568(8) Uani 1 1 d . . .
C20 C 0.9048(2) 0.7959(2) 0.1833(2) 0.0477(7) Uani 1 1 d . . .
H20A H 0.9191 0.7713 0.2476 0.057 Uiso 1 1 calc R . .
C21 C 1.0029(2) 0.8381(2) 0.1490(2) 0.0498(7) Uani 1 1 d . . .
C22 C 0.9741(3) 0.8829(2) 0.0516(2) 0.0577(8) Uani 1 1 d . . .
H22A H 1.0347 0.9227 0.0304 0.069 Uiso 1 1 calc R . .
C23 C 0.8636(3) 0.8684(2) -0.0076(2) 0.0594(8) Uani 1 1 d . . .
H23A H 0.8456 0.9028 -0.0673 0.071 Uiso 1 1 calc R . .
C24 C 0.7662(3) 0.7979(2) 0.0186(2) 0.0503(7) Uani 1 1 d . . .
H24A H 0.6826 0.8283 -0.0037 0.060 Uiso 1 1 calc R . .

loop_
_atom_site_aniso_label
_atom_site_aniso_U_11
_atom_site_aniso_U_22
_atom_site_aniso_U_33
_atom_site_aniso_U_23
_atom_site_aniso_U_13
_atom_site_aniso_U_12
Cl1A 0.0752(6) 0.0603(6) 0.0954(8) 0.0028(4) 0.0266(5) 0.0128(4)
Cl1B 0.061(8) 0.043(6) 0.050(8) 0.008(5) 0.011(6) -0.004(6)
O1 0.0585(13) 0.0920(17) 0.0912(19) 0.0211(14) 0.0054(12) -0.0260(12)
N1 0.0409(12) 0.0572(13) 0.0419(13) 0.0007(10) 0.0091(9) -0.0039(10)
C1 0.079(2) 0.082(2) 0.065(2) -0.0127(18) 0.0072(17) -0.0133(19)
C2 0.126(4) 0.095(3) 0.086(3) -0.024(2) 0.011(3) -0.033(3)
C3 0.168(5) 0.079(3) 0.088(3) -0.022(2) 0.032(3) -0.005(3)
C4 0.127(4) 0.085(3) 0.096(3) -0.013(2) 0.033(3) 0.026(3)
C5 0.081(2) 0.078(2) 0.075(2) -0.0042(19) 0.0191(18) 0.0118(19)
C6 0.0648(18) 0.0688(19) 0.0379(16) 0.0010(13) 0.0058(13) 0.0036(15)
C7 0.0476(16) 0.074(2) 0.074(2) 0.0104(17) 0.0140(15) 0.0049(15)
C8 0.062(2) 0.095(3) 0.106(3) 0.038(2) 0.026(2) 0.012(2)
C9 0.068(2) 0.148(5) 0.085(3) 0.047(3) 0.016(2) 0.020(3)
C10 0.070(2) 0.159(5) 0.062(2) 0.009(3) -0.0014(18) 0.003(3)
C11 0.0588(18) 0.099(3) 0.065(2) 0.0013(19) 0.0014(16) -0.0030(18)
C12 0.0380(14) 0.077(2) 0.0597(19) 0.0081(15) 0.0105(13) 0.0020(14)
C13 0.0449(16) 0.086(2) 0.067(2) -0.0092(17) 0.0158(14) -0.0039(15)
C14 0.0522(17) 0.089(3) 0.068(2) 0.0001(18) 0.0169(15) -0.0182(17)
C15 0.0614(19) 0.071(2) 0.067(2) 0.0053(16) 0.0125(15) -0.0148(16)
C16 0.0506(15) 0.0562(17) 0.0587(18) 0.0040(14) 0.0104(13) -0.0023(13)
C17 0.0380(13) 0.0589(17) 0.0439(15) -0.0046(12) 0.0078(11) -0.0063(12)
C18 0.0440(14) 0.0571(17) 0.0561(18) -0.0058(13) 0.0103(12) -0.0015(12)
C19 0.0449(15) 0.0636(18) 0.0632(19) 0.0034(14) 0.0137(13) -0.0062(14)
C20 0.0433(14) 0.0512(15) 0.0486(16) 0.0016(12) 0.0089(11) 0.0007(12)
C21 0.0428(14) 0.0533(16) 0.0539(17) 0.0033(13) 0.0108(12) 0.0001(12)
C22 0.0555(17) 0.0591(18) 0.0613(19) 0.0133(14) 0.0183(14) -0.0035(14)
C23 0.0599(18) 0.0652(19) 0.0544(18) 0.0130(14) 0.0142(14) 0.0021(14)
C24 0.0460(14) 0.0620(17) 0.0425(16) 0.0021(12) 0.0074(11) 0.0068(12)

loop_
_atom_type_symbol
_atom_type_description
_atom_type_scat_dispersion_real
_atom_type_scat_dispersion_imag
_atom_type_scat_source
C C 0.0033 0.0016 'International Tables Vol C Tables 4.2.6.8 and 6.1.1.4'
H H 0.0000 0.0000 'International Tables Vol C Tables 4.2.6.8 and 6.1.1.4'
N N 0.0061 0.0033 'International Tables Vol C Tables 4.2.6.8 and 6.1.1.4'
O O 0.0106 0.0060 'International Tables Vol C Tables 4.2.6.8 and 6.1.1.4'
Cl Cl 0.1484 0.1585 'International Tables Vol C Tables 4.2.6.8 and 6.1.1.4'

loop_
_geom_angle_atom_site_label_1
_geom_angle_atom_site_label_2
_geom_angle_atom_site_label_3
_geom_angle
_geom_angle_site_symmetry_1
_geom_angle_site_symmetry_3
_geom_angle_publ_flag
C20 N1 C17 119.2(2) . . ?
C20 N1 C24 121.0(2) . . ?
C17 N1 C24 118.6(2) . . ?
C2 C1 C6 121.0(4) . . ?
C2 C1 H1A 119.5 . . ?
C6 C1 H1A 119.5 . . ?
C3 C2 C1 119.8(4) . . ?
C3 C2 H2A 120.1 . . ?
C1 C2 H2A 120.1 . . ?
C4 C3 C2 120.3(4) . . ?
C4 C3 H3A 119.9 . . ?
C2 C3 H3A 119.9 . . ?
C3 C4 C5 120.7(4) . . ?
C3 C4 H4A 119.6 . . ?
C5 C4 H4A 119.6 . . ?
C4 C5 C6 120.2(4) . . ?
C4 C5 H5A 119.9 . . ?
C6 C5 H5A 119.9 . . ?
C1 C6 C5 118.0(3) . . ?
C1 C6 C24 119.9(3) . . ?
C5 C6 C24 122.1(3) . . ?
C8 C7 C12 120.4(4) . . ?
C8 C7 H7A 119.8 . . ?
C12 C7 H7A 119.8 . . ?
C9 C8 C7 120.3(4) . . ?
C9 C8 H8A 119.8 . . ?
C7 C8 H8A 119.8 . . ?
C10 C9 C8 119.5(4) . . ?
C10 C9 H9A 120.2 . . ?
C8 C9 H9A 120.2 . . ?
C9 C10 C11 120.9(4) . . ?
C9 C10 H10A 119.5 . . ?
C11 C10 H10A 119.5 . . ?
C12 C11 C10 120.0(4) . . ?
C12 C11 H11A 120.0 . . ?
C10 C11 H11A 120.0 . . ?
C11 C12 C7 118.8(3) . . ?
C11 C12 C19 119.4(3) . . ?
C7 C12 C19 121.7(3) . . ?
C14 C13 C18 120.1(3) . . ?
C14 C13 H13A 120.0 . . ?
C18 C13 H13A 120.0 . . ?
C15 C14 C13 120.5(3) . . ?
C15 C14 H14A 119.7 . . ?
C13 C14 H14A 119.7 . . ?
C14 C15 C16 119.8(3) . . ?
C14 C15 H15A 120.1 . . ?
C16 C15 H15A 120.1 . . ?
C15 C16 C17 120.8(3) . . ?
C15 C16 Cl1B 123.7(5) . . ?
C17 C16 Cl1B 115.5(5) . . ?
C15 C16 H16A 119.6 . . ?
C17 C16 H16A 119.6 . . ?
Cl1B C16 H16A 4.6 . . ?
C16 C17 C18 118.7(2) . . ?
C16 C17 N1 120.5(2) . . ?
C18 C17 N1 120.9(3) . . ?
C13 C18 C17 120.1(3) . . ?
C13 C18 Cl1A 119.9(2) . . ?
C17 C18 Cl1A 120.0(2) . . ?
O1 C19 C21 121.3(3) . . ?
O1 C19 C12 118.9(3) . . ?
C21 C19 C12 119.8(2) . . ?
N1 C20 C21 122.4(3) . . ?
N1 C20 H20A 118.8 . . ?
C21 C20 H20A 118.8 . . ?
C20 C21 C22 116.9(2) . . ?
C20 C21 C19 121.9(3) . . ?
C22 C21 C19 120.5(2) . . ?
C23 C22 C21 121.4(3) . . ?
C23 C22 H22A 119.3 . . ?
C21 C22 H22A 119.3 . . ?
C22 C23 C24 121.9(3) . . ?
C22 C23 H23A 119.1 . . ?
C24 C23 H23A 119.1 . . ?
N1 C24 C23 108.6(2) . . ?
N1 C24 C6 110.1(2) . . ?
C23 C24 C6 114.3(2) . . ?
N1 C24 H24A 107.8 . . ?
C23 C24 H24A 107.8 . . ?
C6 C24 H24A 107.8 . . ?

loop_
_geom_bond_atom_site_label_1
_geom_bond_atom_site_label_2
_geom_bond_distance
_geom_bond_site_symmetry_2
_geom_bond_publ_flag
Cl1A C18 1.730(3) . ?
Cl1B C16 1.781(14) . ?
O1 C19 1.239(3) . ?
N1 C20 1.350(3) . ?
N1 C17 1.428(3) . ?
N1 C24 1.483(3) . ?
C1 C2 1.384(6) . ?
C1 C6 1.387(5) . ?
C1 H1A 0.9300 . ?
C2 C3 1.371(7) . ?
C2 H2A 0.9300 . ?
C3 C4 1.352(7) . ?
C3 H3A 0.9300 . ?
C4 C5 1.388(6) . ?
C4 H4A 0.9300 . ?
C5 C6 1.391(5) . ?
C5 H5A 0.9300 . ?
C6 C24 1.514(4) . ?
C7 C8 1.385(5) . ?
C7 C12 1.388(4) . ?
C7 H7A 0.9300 . ?
C8 C9 1.371(7) . ?
C8 H8A 0.9300 . ?
C9 C10 1.367(7) . ?
C9 H9A 0.9300 . ?
C10 C11 1.384(6) . ?
C10 H10A 0.9300 . ?
C11 C12 1.382(5) . ?
C11 H11A 0.9300 . ?
C12 C19 1.494(4) . ?
C13 C14 1.373(5) . ?
C13 C18 1.386(4) . ?
C13 H13A 0.9300 . ?
C14 C15 1.371(5) . ?
C14 H14A 0.9300 . ?
C15 C16 1.378(4) . ?
C15 H15A 0.9300 . ?
C16 C17 1.391(4) . ?
C16 H16A 0.9300 . ?
C17 C18 1.391(4) . ?
C19 C21 1.454(4) . ?
C20 C21 1.357(4) . ?
C20 H20A 0.9300 . ?
C21 C22 1.448(4) . ?
C22 C23 1.321(4) . ?
C22 H22A 0.9300 . ?
C23 C24 1.501(4) . ?
C23 H23A 0.9300 . ?
C24 H24A 0.9800 . ?
